data_2209401
loop_
_publ_author_name
'Hansen, Lars Kr.'
'Perlovich, German L.'
'Bauer-Brandl, Annette'

_publ_section_title
;
 Redetermination of <i>p</i>-ethoxyacetanilide (phenacetin)
;
_journal_coeditor_code BT2088
_journal_issue 7
_journal_name_full 'Acta Crystallographica Section E'
_journal_page_first o2712
_journal_page_last o2713
_journal_paper_doi 10.1107/S1600536806020551
_journal_volume 62
_journal_year 2006
_chemical_formula_iupac 'C10 H13 N O2'
_chemical_formula_moiety 'C10 H13 N O2'
_chemical_formula_sum 'C10 H13 N O2'
_chemical_formula_weight 179.21
_chemical_name_systematic
;
p-ethoxyacetanilide
;
_space_group_IT_number 14
_symmetry_cell_setting monoclinic
_symmetry_space_group_name_Hall '-P 2ybc'
_symmetry_space_group_name_H-M 'P 1 21/c 1'
_atom_sites_solution_hydrogens geom
_atom_sites_solution_primary direct
_atom_sites_solution_secondary difmap
_audit_creation_method SHELXL97
_cell_angle_alpha 90.00
_cell_angle_beta 103.992(14)
_cell_angle_gamma 90.00
_cell_formula_units_Z 4
_cell_length_a 13.3236(14)
_cell_length_b 9.6159(15)
_cell_length_c 7.7331(15)
_cell_measurement_reflns_used 25
_cell_measurement_temperature 298(2)
_cell_measurement_theta_max 20
_cell_measurement_theta_min 13
_cell_volume 961.4(3)
_computing_cell_refinement 'CELDIM in CAD-4-PC Software'
_computing_data_collection 'CAD-4-PC Software (Enraf--Nonius, 1992)'
_computing_data_reduction 'XCAD4 (McArdle & Higgins, 1995)'
_computing_molecular_graphics 'ORTEX (McArdle, 1993) and ORTEPIII (Burnett & Johnson, (1996)'
_computing_publication_material 'OSCAIL-X for Windows'
_computing_structure_refinement 'OSCAIL-X for Windows and SHELXL97 (Sheldrick, 1997)'
_computing_structure_solution 'OSCAIL-X for Windows (McArdle, 2005) and SHELXS97 (Sheldrick, 1997)'
_diffrn_ambient_temperature 298(2)
_diffrn_measured_fraction_theta_full 0.996
_diffrn_measured_fraction_theta_max 0.996
_diffrn_measurement_device_type 'Enraf--Nonius CAD-4'
_diffrn_measurement_method \w/2\q
_diffrn_radiation_monochromator graphite
_diffrn_radiation_source 'fine-focus sealed tube'
_diffrn_radiation_type MoK\a
_diffrn_radiation_wavelength 0.71069
_diffrn_reflns_av_R_equivalents 0.0147
_diffrn_reflns_av_sigmaI/netI 0.0521
_diffrn_reflns_limit_h_max 16
_diffrn_reflns_limit_h_min -16
_diffrn_reflns_limit_k_max 12
_diffrn_reflns_limit_k_min 0
_diffrn_reflns_limit_l_max 9
_diffrn_reflns_limit_l_min 0
_diffrn_reflns_number 2299
_diffrn_reflns_theta_full 26.99
_diffrn_reflns_theta_max 26.99
_diffrn_reflns_theta_min 1.58
_diffrn_standards_decay_% 1
_diffrn_standards_interval_time 120
_diffrn_standards_number 3
_exptl_absorpt_coefficient_mu 0.086
_exptl_absorpt_correction_T_max 0.9745
_exptl_absorpt_correction_T_min 0.9581
_exptl_absorpt_correction_type psi-scan
_exptl_absorpt_process_details '[ABSCALC in OSCAIL (McArdle & Daly, 1999) and North <i>et al.</i> (1968)]'
_exptl_crystal_colour colourless
_exptl_crystal_density_diffrn 1.238
_exptl_crystal_density_method 'not measured'
_exptl_crystal_description block
_exptl_crystal_F_000 384
_exptl_crystal_size_max 0.50
_exptl_crystal_size_mid 0.40
_exptl_crystal_size_min 0.30
_refine_diff_density_max 0.162
_refine_diff_density_min -0.140
_refine_ls_extinction_coef 0.021(3)
_refine_ls_extinction_expression Fc^*^=kFc[1+0.001xFc^2^\l^3^/sin(2\q)]^-1/4^
_refine_ls_extinction_method 'SHELXL97 (Sheldrick, 1997)'
_refine_ls_goodness_of_fit_ref 0.996
_refine_ls_hydrogen_treatment constr
_refine_ls_matrix_type full
_refine_ls_number_parameters 121
_refine_ls_number_reflns 2083
_refine_ls_number_restraints 0
_refine_ls_restrained_S_all 0.996
_refine_ls_R_factor_all 0.1000
_refine_ls_R_factor_gt 0.0389
_refine_ls_shift/su_max 0.009
_refine_ls_shift/su_mean 0.000
_refine_ls_structure_factor_coef Fsqd
_refine_ls_weighting_details 'calc w = 1/[\s^2^(Fo^2^)+(0.0541P)^2^+0.0361P] where P=(Fo^2^+2Fc^2^)/3'
_refine_ls_weighting_scheme calc
_refine_ls_wR_factor_gt 0.0970
_refine_ls_wR_factor_ref 0.1110
_reflns_number_gt 1056
_reflns_number_total 2083
_reflns_threshold_expression I>2\s(I)
_cod_data_source_file bt2088.cif
_cod_data_source_block I
_cod_original_sg_symbol_H-M 'P 21/c'
_cod_database_code 2209401
_cod_database_fobs_code 2209401

loop_
_symmetry_equiv_pos_as_xyz
'x, y, z'
'x, -y+1/2, z+1/2'
'-x, -y, -z'
'-x, y-1/2, -z-1/2'

loop_
_atom_site_type_symbol
_atom_site_label
_atom_site_fract_x
_atom_site_fract_y
_atom_site_fract_z
_atom_site_U_iso_or_equiv
_atom_site_adp_type
_atom_site_calc_flag
_atom_site_refinement_flags
_atom_site_occupancy
O O7 0.46006(8) 0.10210(14) 0.20468(17) 0.0577(4) Uani d . 1
O O13 -0.01286(10) 0.27655(13) -0.17104(19) 0.0605(4) Uani d . 1
N N10 0.05111(9) 0.06024(14) -0.18550(18) 0.0431(4) Uani d . 1
H H10 0.0356 -0.0219 -0.2274 0.056 Uiso calc R 1
C C1 0.35754(12) 0.10087(18) 0.1151(2) 0.0424(4) Uani d . 1
C C2 0.28182(13) 0.18444(18) 0.1543(3) 0.0494(5) Uani d . 1
H H2 0.2988 0.2481 0.2473 0.064 Uiso calc R 1
C C3 0.18047(13) 0.17362(18) 0.0551(2) 0.0483(5) Uani d . 1
H H3 0.1299 0.2306 0.0818 0.063 Uiso calc R 1
C C4 0.15391(12) 0.07959(16) -0.0822(2) 0.0380(4) Uani d . 1
C C5 0.23094(12) -0.00290(17) -0.1207(2) 0.0464(5) Uani d . 1
H H5 0.2142 -0.0664 -0.2140 0.060 Uiso calc R 1
C C6 0.33167(13) 0.00742(17) -0.0235(2) 0.0478(5) Uani d . 1
H H6 0.3824 -0.0487 -0.0514 0.062 Uiso calc R 1
C C8 0.49046(13) 0.1847(2) 0.3612(3) 0.0550(5) Uani d . 1
H H8A 0.4473 0.1641 0.4426 0.072 Uiso calc R 1
H H8B 0.4834 0.2827 0.3309 0.072 Uiso calc R 1
C C9 0.60192(15) 0.1503(2) 0.4464(3) 0.0678(6) Uani d . 1
H H9A 0.6095 0.0514 0.4614 0.095 Uiso calc R 1
H H9B 0.6223 0.1949 0.5607 0.095 Uiso calc R 1
H H9C 0.6449 0.1827 0.3715 0.095 Uiso calc R 1
C C11 -0.02454(13) 0.15589(18) -0.2251(2) 0.0445(5) Uani d . 1
C C12 -0.12500(14) 0.1060(2) -0.3406(3) 0.0608(6) Uani d . 1
H H12A -0.1774 0.1088 -0.2744 0.085 Uiso calc R 1
H H12B -0.1171 0.0122 -0.3779 0.085 Uiso calc R 1
H H12C -0.1449 0.1649 -0.4434 0.085 Uiso calc R 1

loop_
_atom_site_aniso_label
_atom_site_aniso_U_11
_atom_site_aniso_U_22
_atom_site_aniso_U_33
_atom_site_aniso_U_12
_atom_site_aniso_U_13
_atom_site_aniso_U_23
O7 0.0369(7) 0.0685(9) 0.0615(9) 0.0054(6) -0.0001(6) -0.0186(7)
O13 0.0568(8) 0.0394(7) 0.0778(10) 0.0108(6) 0.0016(7) -0.0003(7)
N10 0.0358(8) 0.0335(7) 0.0558(10) -0.0011(6) 0.0027(7) -0.0003(7)
C1 0.0323(9) 0.0431(9) 0.0493(11) 0.0000(7) 0.0051(8) -0.0021(9)
C2 0.0422(10) 0.0515(11) 0.0514(11) 0.0021(8) 0.0051(9) -0.0176(9)
C3 0.0405(10) 0.0503(10) 0.0535(11) 0.0062(8) 0.0103(9) -0.0103(9)
C4 0.0351(9) 0.0326(9) 0.0445(10) -0.0003(7) 0.0062(7) 0.0036(8)
C5 0.0432(10) 0.0379(9) 0.0536(11) 0.0028(8) 0.0029(8) -0.0106(8)
C6 0.0408(9) 0.0431(10) 0.0572(11) 0.0094(8) 0.0070(8) -0.0100(9)
C8 0.0457(11) 0.0581(12) 0.0556(12) -0.0021(9) 0.0010(9) -0.0110(10)
C9 0.0521(12) 0.0701(14) 0.0690(14) 0.0018(10) -0.0089(10) -0.0065(12)
C11 0.0399(10) 0.0419(10) 0.0513(11) 0.0036(8) 0.0104(8) 0.0091(9)
C12 0.0401(10) 0.0645(13) 0.0707(13) 0.0022(9) -0.0007(9) 0.0093(11)

loop_
_atom_type_symbol
_atom_type_description
_atom_type_scat_dispersion_real
_atom_type_scat_dispersion_imag
_atom_type_scat_source
C C 0.0033 0.0016 'International Tables Vol C Tables 4.2.6.8 and 6.1.1.4'
H H 0.0000 0.0000 'International Tables Vol C Tables 4.2.6.8 and 6.1.1.4'
N N 0.0061 0.0033 'International Tables Vol C Tables 4.2.6.8 and 6.1.1.4'
O O 0.0106 0.0060 'International Tables Vol C Tables 4.2.6.8 and 6.1.1.4'

loop_
_geom_angle_atom_site_label_1
_geom_angle_atom_site_label_2
_geom_angle_atom_site_label_3
_geom_angle
C1 O7 C8 118.53(13)
C11 N10 C4 127.32(14)
C11 N10 H10 116.3
C4 N10 H10 116.3
O7 C1 C6 115.42(15)
O7 C1 C2 125.09(16)
C6 C1 C2 119.49(15)
C1 C2 C3 120.07(17)
C1 C2 H2 120.0
C3 C2 H2 120.0
C4 C3 C2 120.75(16)
C4 C3 H3 119.6
C2 C3 H3 119.6
C3 C4 C5 118.49(15)
C3 C4 N10 123.61(15)
C5 C4 N10 117.89(15)
C6 C5 C4 121.17(16)
C6 C5 H5 119.4
C4 C5 H5 119.4
C5 C6 C1 120.02(16)
C5 C6 H6 120.0
C1 C6 H6 120.0
O7 C8 C9 107.27(15)
O7 C8 H8A 110.3
C9 C8 H8A 110.3
O7 C8 H8B 110.3
C9 C8 H8B 110.3
H8A C8 H8B 108.5
C8 C9 H9A 109.5
C8 C9 H9B 109.5
H9A C9 H9B 109.5
C8 C9 H9C 109.5
H9A C9 H9C 109.5
H9B C9 H9C 109.5
O13 C11 N10 122.80(16)
O13 C11 C12 121.77(16)
N10 C11 C12 115.44(16)
C11 C12 H12A 109.5
C11 C12 H12B 109.5
H12A C12 H12B 109.5
C11 C12 H12C 109.5
H12A C12 H12C 109.5
H12B C12 H12C 109.5

loop_
_geom_bond_atom_site_label_1
_geom_bond_atom_site_label_2
_geom_bond_distance
O7 C1 1.3742(19)
O7 C8 1.422(2)
O13 C11 1.230(2)
N10 C11 1.344(2)
N10 C4 1.421(2)
N10 H10 0.8600
C1 C6 1.377(2)
C1 C2 1.380(2)
C2 C3 1.386(2)
C2 H2 0.9300
C3 C4 1.374(2)
C3 H3 0.9300
C4 C5 1.385(2)
C5 C6 1.374(2)
C5 H5 0.9300
C6 H6 0.9300
C8 C9 1.509(2)
C8 H8A 0.9700
C8 H8B 0.9700
C9 H9A 0.9600
C9 H9B 0.9600
C9 H9C 0.9600
C11 C12 1.497(2)
C12 H12A 0.9600
C12 H12B 0.9600
C12 H12C 0.9600

loop_
_geom_hbond_atom_site_label_D
_geom_hbond_atom_site_label_H
_geom_hbond_atom_site_label_A
_geom_hbond_site_symmetry_A
_geom_hbond_distance_DH
_geom_hbond_distance_HA
_geom_hbond_distance_DA
_geom_hbond_angle_DHA
_geom_hbond_publ_flag
C3 H3 O13 . 0.93 2.42 2.915(2) 113.5 yes
N10 H10 O13 4_555 0.86 2.09 2.9426(18) 174.5 yes

loop_
_geom_torsion_atom_site_label_1
_geom_torsion_atom_site_label_2
_geom_torsion_atom_site_label_3
_geom_torsion_atom_site_label_4
_geom_torsion
C8 O7 C1 C6 -173.23(16)
C8 O7 C1 C2 6.7(3)
O7 C1 C2 C3 -179.65(17)
C6 C1 C2 C3 0.3(3)
C1 C2 C3 C4 0.4(3)
C2 C3 C4 C5 -0.8(3)
C2 C3 C4 N10 178.02(17)
C11 N10 C4 C3 30.5(3)
C11 N10 C4 C5 -150.72(17)
C3 C4 C5 C6 0.6(3)
N10 C4 C5 C6 -178.31(16)
C4 C5 C6 C1 0.1(3)
O7 C1 C6 C5 179.43(17)
C2 C1 C6 C5 -0.5(3)
C1 O7 C8 C9 171.64(16)
C4 N10 C11 O13 -1.2(3)
C4 N10 C11 C12 178.71(17)

loop_
_cod_related_entry_id
_cod_related_entry_database
_cod_related_entry_code
1 ChemSpider 4590
